data_4062732
_publ_section_title
;
  Synthesis of the first Family of
Rhodium(I) Perfluoroalkyl Complexes
from Rhodium(I) Fluoro Complexes
;
_journal_name_full Organometallics
_journal_paper_doi 10.1021/om049592a
_journal_year 2004
_chemical_formula_sum 'C37 H33 F3 N2 P Rh'
_chemical_formula_weight 696.53
_space_group_IT_number 14
_symmetry_cell_setting monoclinic
_symmetry_space_group_name_Hall '-P 2yn'
_symmetry_space_group_name_H-M 'P 1 21/n 1'
_cell_angle_alpha 90.00
_cell_angle_beta 112.700(4)
_cell_angle_gamma 90.00
_cell_formula_units_Z 4
_cell_length_a 15.9615(9)
_cell_length_b 11.1136(9)
_cell_length_c 19.4852(12)
_cell_measurement_temperature 173(2)
_cell_volume 3188.7(4)
_diffrn_ambient_temperature 173(2)
_exptl_crystal_density_diffrn 1.451
_refine_ls_R_factor_obs 0.0361
_refine_ls_wR_factor_obs 0.0825
_cod_depositor_comments
;
The following automatic conversions were performed:
'_symmetry_cell_setting' value 'Monoclinic' changed to 'monoclinic'
according to '/home/saulius/struct/CIF-dictionaries/cif_core.dic'
dictionary named 'cif_core.dic' version 2.4.1 from 2010-06-29.

Automatic conversion script
Id: cif_fix_enum 1527 2010-12-29 10:47:43Z saulius 
;
_cod_original_sg_symbol_H-M 'P 21/n'
_cod_database_code 4062732

loop_
_symmetry_equiv_pos_as_xyz
'x, y, z'
'-x+1/2, y+1/2, -z+1/2'
'-x, -y, -z'
'x-1/2, -y-1/2, z-1/2'

loop_
_atom_site_aniso_label
_atom_site_aniso_U_11
_atom_site_aniso_U_22
_atom_site_aniso_U_33
_atom_site_aniso_U_23
_atom_site_aniso_U_13
_atom_site_aniso_U_12
Rh 0.01791(13) 0.01453(14) 0.01659(13) 0.00166(13) 0.00361(10) -0.00156(12)
P 0.0169(4) 0.0170(4) 0.0158(4) 0.0016(4) 0.0042(3) -0.0011(4)
N1 0.028(2) 0.021(2) 0.0209(15) 0.0009(13) 0.0088(12) -0.0033(13)
N2 0.030(2) 0.015(2) 0.026(2) -0.0032(13) 0.0087(13) -0.0039(13)
C1 0.018(2) 0.021(2) 0.020(2) -0.001(2) 0.0047(14) -0.0027(15)
C2 0.021(2) 0.018(2) 0.022(2) -0.001(2) 0.0023(14) 0.0011(15)
C3 0.024(2) 0.021(2) 0.021(2) -0.001(2) 0.0051(14) -0.002(2)
C11 0.030(2) 0.013(2) 0.017(2) -0.0005(14) 0.0088(14) -0.0012(15)
C12 0.027(2) 0.023(2) 0.025(2) 0.002(2) 0.006(2) -0.005(2)
C13 0.027(2) 0.030(2) 0.047(3) 0.011(2) 0.005(2) 0.005(2)
C14 0.039(2) 0.019(2) 0.049(2) 0.010(2) 0.015(2) -0.001(2)
C15 0.030(2) 0.023(2) 0.036(2) -0.001(2) 0.016(2) -0.008(2)
C16 0.027(2) 0.018(2) 0.019(2) -0.0015(15) 0.0107(15) -0.0028(15)
C17 0.031(2) 0.039(3) 0.045(2) 0.007(2) 0.008(2) -0.008(2)
C18 0.029(2) 0.025(2) 0.033(2) -0.003(2) 0.013(2) 0.000(2)
C21 0.033(2) 0.019(2) 0.019(2) -0.004(2) 0.010(2) -0.008(2)
C22 0.036(2) 0.021(2) 0.021(2) -0.004(2) 0.008(2) -0.003(2)
C23 0.047(2) 0.023(2) 0.035(2) 0.003(2) 0.015(2) 0.001(2)
C24 0.054(3) 0.028(2) 0.044(2) -0.003(2) 0.028(2) -0.016(2)
C25 0.032(2) 0.041(3) 0.035(2) -0.011(2) 0.016(2) -0.012(2)
C26 0.029(2) 0.027(2) 0.029(2) -0.006(2) 0.011(2) -0.006(2)
C27 0.032(2) 0.037(3) 0.056(3) -0.005(2) 0.010(2) -0.001(2)
C28 0.037(2) 0.032(2) 0.036(2) 0.002(2) 0.012(2) 0.006(2)
C31 0.023(2) 0.018(2) 0.016(2) 0.0029(14) 0.0044(13) -0.0014(14)
C32 0.023(2) 0.020(2) 0.048(2) -0.003(2) 0.013(2) -0.002(2)
C33 0.021(2) 0.033(2) 0.057(3) 0.001(2) 0.009(2) -0.002(2)
C34 0.027(2) 0.025(2) 0.040(2) -0.003(2) 0.003(2) -0.006(2)
C35 0.037(2) 0.021(2) 0.034(2) -0.007(2) 0.010(2) -0.002(2)
C36 0.023(2) 0.026(2) 0.032(2) 0.001(2) 0.010(2) -0.001(2)
C41 0.025(2) 0.016(2) 0.022(2) 0.0012(14) 0.0087(14) 0.0022(14)
C42 0.033(2) 0.031(2) 0.023(2) -0.003(2) 0.008(2) 0.000(2)
C43 0.056(3) 0.032(2) 0.020(2) -0.002(2) 0.011(2) -0.003(2)
C44 0.067(3) 0.022(2) 0.036(2) 0.002(2) 0.036(2) 0.004(2)
C45 0.043(2) 0.020(2) 0.050(3) 0.005(2) 0.033(2) 0.004(2)
C46 0.027(2) 0.019(2) 0.030(2) 0.002(2) 0.013(2) 0.0017(15)
C51 0.018(2) 0.013(2) 0.022(2) 0.0000(14) 0.0040(14) -0.0037(13)
C52 0.031(2) 0.029(2) 0.018(2) 0.003(2) 0.008(2) 0.000(2)
C53 0.030(2) 0.025(2) 0.025(2) 0.007(2) 0.002(2) 0.007(2)
C54 0.021(2) 0.020(2) 0.037(2) -0.004(2) 0.007(2) -0.001(2)
C55 0.033(2) 0.028(2) 0.030(2) -0.003(2) 0.015(2) 0.000(2)
C56 0.033(2) 0.023(2) 0.021(2) 0.004(2) 0.012(2) 0.002(2)

loop_
_atom_site_label
_atom_site_type_symbol
_atom_site_fract_x
_atom_site_fract_y
_atom_site_fract_z
_atom_site_U_iso_or_equiv
_atom_site_thermal_displace_type
_atom_site_occupancy
_atom_site_calc_flag
_atom_site_refinement_flags
_atom_site_disorder_group
Rh Rh 1.41184(2) 0.04995(2) 1.169244(14) 0.01726(9) Uani 1 d . .
P P 1.29466(5) 0.05545(8) 1.05404(4) 0.0172(2) Uani 1 d . .
N1 N 1.3861(2) -0.2149(3) 1.2069(2) 0.0232(6) Uani 1 d . .
N2 N 1.4898(2) 0.2884(3) 1.1369(2) 0.0243(7) Uani 1 d . .
C1 C 1.3904(2) -0.1149(3) 1.1908(2) 0.0206(7) Uani 1 d . .
C2 C 1.4569(2) 0.2033(3) 1.1494(2) 0.0222(8) Uani 1 d . .
C3 C 1.5057(2) 0.0615(3) 1.2781(2) 0.0230(7) Uani 1 d . .
F1 F 1.4955(3) -0.0188(5) 1.3294(3) 0.0370(5) Uiso 0.504(5) d PD 1
F2 F 1.5000(4) 0.1687(4) 1.3129(3) 0.0370(5) Uiso 0.504(5) d PD 1
F3 F 1.5944(3) 0.0523(5) 1.2893(3) 0.0370(5) Uiso 0.504(5) d PD 1
F1' F 1.4721(3) 0.0186(5) 1.3308(3) 0.0370(5) Uiso 0.496(5) d P 2
F2' F 1.5344(4) 0.1742(4) 1.3049(3) 0.0370(5) Uiso 0.496(5) d P 2
F3' F 1.5840(3) -0.0049(5) 1.2972(3) 0.0370(5) Uiso 0.496(5) d P 2
C11 C 1.3921(2) -0.3330(3) 1.2330(2) 0.0201(7) Uani 1 d D .
C12 C 1.4782(2) -0.3838(3) 1.2671(2) 0.0263(8) Uani 1 d D .
C13 C 1.4825(3) -0.5015(4) 1.2919(2) 0.0378(10) Uani 1 d D .
H13 H 1.5400(3) -0.5397(4) 1.3143(2) 0.045 Uiso 1 calc R .
C14 C 1.4047(3) -0.5643(3) 1.2846(2) 0.0362(9) Uani 1 d D .
H14 H 1.4091(3) -0.6446(3) 1.3023(2) 0.043 Uiso 1 calc R .
C15 C 1.3204(2) -0.5102(3) 1.2517(2) 0.0290(9) Uani 1 d D .
H15 H 1.2675(2) -0.5537(3) 1.2478(2) 0.035 Uiso 1 calc R .
C16 C 1.3118(2) -0.3936(3) 1.2242(2) 0.0206(7) Uani 1 d D .
C17 C 1.5623(2) -0.3140(4) 1.2759(2) 0.0401(10) Uani 1 d . .
H17A H 1.5627(9) -0.2379(11) 1.3015(12) 0.048 Uiso 1 calc R .
H17B H 1.5631(9) -0.2972(19) 1.2268(2) 0.048 Uiso 1 calc R .
H17C H 1.6161(2) -0.3612(10) 1.3053(12) 0.048 Uiso 1 calc R .
C18 C 1.2209(2) -0.3360(3) 1.1866(2) 0.0285(8) Uani 1 d . .
H18A H 1.2070(7) -0.3290(18) 1.1332(3) 0.034 Uiso 1 calc R .
H18B H 1.2215(5) -0.2558(8) 1.2076(9) 0.034 Uiso 1 calc R .
H18C H 1.1745(3) -0.3856(11) 1.1943(10) 0.034 Uiso 1 calc R .
C21 C 1.5343(2) 0.3889(3) 1.1235(2) 0.0237(8) Uani 1 d D .
C22 C 1.4845(2) 0.4934(3) 1.0966(2) 0.0267(8) Uani 1 d D .
C23 C 1.5309(3) 0.5920(4) 1.0856(2) 0.0351(9) Uani 1 d D .
H23 H 1.4989(3) 0.6647(4) 1.0668(2) 0.042 Uiso 1 calc R .
C24 C 1.6224(3) 0.5865(4) 1.1012(2) 0.0394(10) Uani 1 d D .
H24 H 1.6532(3) 0.6560(4) 1.0946(2) 0.047 Uiso 1 calc R .
C25 C 1.6699(3) 0.4817(4) 1.1261(2) 0.0349(10) Uani 1 d D .
H25 H 1.7328(3) 0.4790(4) 1.1351(2) 0.042 Uiso 1 calc R .
C26 C 1.6275(2) 0.3786(3) 1.1385(2) 0.0283(8) Uani 1 d D .
C27 C 1.6767(3) 0.2615(4) 1.1650(2) 0.0436(11) Uani 1 d . .
H27A H 1.6480(11) 0.1984(6) 1.1282(7) 0.052 Uiso 1 calc R .
H27B H 1.6738(14) 0.2393(12) 1.2127(7) 0.052 Uiso 1 calc R .
H27C H 1.7403(5) 0.2705(7) 1.1712(13) 0.052 Uiso 1 calc R .
C28 C 1.3847(3) 0.4963(4) 1.0803(2) 0.0356(9) Uani 1 d . .
H28A H 1.3740(3) 0.4664(20) 1.1235(5) 0.043 Uiso 1 calc R .
H28B H 1.3524(3) 0.4452(17) 1.0371(8) 0.043 Uiso 1 calc R .
H28C H 1.3624(4) 0.5791(5) 1.0695(13) 0.043 Uiso 1 calc R .
C31 C 1.2160(2) -0.0731(3) 1.0275(2) 0.0197(7) Uani 1 d D .
C32 C 1.1292(2) -0.0701(3) 1.0269(2) 0.0305(9) Uani 1 d D .
H32 H 1.1079(2) 0.0008(3) 1.0421(2) 0.037 Uiso 1 calc R .
C33 C 1.0726(2) -0.1701(4) 1.0040(2) 0.0388(10) Uani 1 d D .
H33 H 1.0134(2) -0.1677(4) 1.0046(2) 0.047 Uiso 1 calc R .
C34 C 1.1024(2) -0.2727(3) 0.9805(2) 0.0336(9) Uani 1 d D .
H34 H 1.0629(2) -0.3397(3) 0.9629(2) 0.040 Uiso 1 calc R .
C35 C 1.1897(2) -0.2775(3) 0.9826(2) 0.0318(9) Uani 1 d D .
H35 H 1.2108(2) -0.3487(3) 0.9676(2) 0.038 Uiso 1 calc R .
C36 C 1.2466(2) -0.1791(3) 1.0067(2) 0.0276(8) Uani 1 d D .
H36 H 1.3070(2) -0.1837(3) 1.0090(2) 0.033 Uiso 1 calc R .
C41 C 1.3186(2) 0.0677(3) 0.9697(2) 0.0208(7) Uani 1 d D .
C42 C 1.2499(2) 0.0510(3) 0.9004(2) 0.0298(8) Uani 1 d D .
H42 H 1.1898(2) 0.0352(3) 0.8968(2) 0.036 Uiso 1 calc R .
C43 C 1.2675(3) 0.0570(4) 0.8358(2) 0.0370(9) Uani 1 d D .
H43 H 1.2196(3) 0.0465(4) 0.7886(2) 0.044 Uiso 1 calc R .
C44 C 1.3547(3) 0.0783(3) 0.8408(2) 0.0369(10) Uani 1 d D .
H44 H 1.3671(3) 0.0822(3) 0.7969(2) 0.044 Uiso 1 calc R .
C45 C 1.4238(3) 0.0940(3) 0.9091(2) 0.0334(9) Uani 1 d D .
H45 H 1.4839(3) 0.1076(3) 0.9124(2) 0.040 Uiso 1 calc R .
C46 C 1.4058(2) 0.0899(3) 0.9735(2) 0.0247(8) Uani 1 d D .
H46 H 1.4537(2) 0.1024(3) 1.0205(2) 0.030 Uiso 1 calc R .
C51 C 1.2225(2) 0.1866(3) 1.0484(2) 0.0187(7) Uani 1 d D .
C52 C 1.1910(2) 0.2659(3) 0.9888(2) 0.0264(8) Uani 1 d D .
H52 H 1.2034(2) 0.2508(3) 0.9457(2) 0.032 Uiso 1 calc R .
C53 C 1.1415(2) 0.3670(3) 0.9917(2) 0.0292(9) Uani 1 d D .
H53 H 1.1212(2) 0.4212(3) 0.9508(2) 0.035 Uiso 1 calc R .
C54 C 1.1215(2) 0.3897(3) 1.0530(2) 0.0275(8) Uani 1 d D .
H54 H 1.0876(2) 0.4591(3) 1.0546(2) 0.033 Uiso 1 calc R .
C55 C 1.1510(2) 0.3109(3) 1.1122(2) 0.0293(8) Uani 1 d D .
H55 H 1.1366(2) 0.3253(3) 1.1544(2) 0.035 Uiso 1 calc R .
C56 C 1.2017(2) 0.2109(3) 1.1102(2) 0.0252(8) Uani 1 d D .
H56 H 1.2225(2) 0.1579(3) 1.1516(2) 0.030 Uiso 1 calc R .

loop_
_geom_bond_atom_site_label_1
_geom_bond_atom_site_label_2
_geom_bond_distance
_geom_bond_site_symmetry_2
_geom_bond_publ_flag
Rh C1 1.939(4) . ?
Rh C2 1.946(4) . ?
Rh C3 2.076(3) . ?
Rh P 2.3023(8) . ?
P C41 1.829(3) . ?
P C51 1.834(3) . ?
P C31 1.840(3) . ?
N1 C1 1.164(4) . ?
N1 C11 1.397(4) . ?
N2 C2 1.152(4) . ?
N2 C21 1.400(4) . ?
C3 F3 1.350(5) . ?
C3 F2' 1.365(6) . ?
C3 F3' 1.373(6) . ?
C3 F2 1.391(6) . ?
C3 F1 1.396(6) . ?
C3 F1' 1.413(6) . ?
C11 C12 1.394(5) . ?
C11 C16 1.398(4) . ?
C12 C13 1.387(5) . ?
C12 C17 1.502(5) . ?
C13 C14 1.383(5) . ?
C14 C15 1.384(5) . ?
C15 C16 1.388(5) . ?
C16 C18 1.494(5) . ?
C21 C22 1.391(5) . ?
C21 C26 1.405(5) . ?
C22 C23 1.385(5) . ?
C22 C28 1.500(5) . ?
C23 C24 1.373(6) . ?
C24 C25 1.373(6) . ?
C25 C26 1.399(5) . ?
C26 C27 1.504(5) . ?
C31 C32 1.380(5) . ?
C31 C36 1.394(5) . ?
C32 C33 1.393(5) . ?
C33 C34 1.380(5) . ?
C34 C35 1.378(5) . ?
C35 C36 1.383(5) . ?
C41 C42 1.386(5) . ?
C41 C46 1.387(5) . ?
C42 C43 1.392(5) . ?
C43 C44 1.378(6) . ?
C44 C45 1.373(6) . ?
C45 C46 1.392(5) . ?
C51 C52 1.388(4) . ?
C51 C56 1.394(4) . ?
C52 C53 1.386(5) . ?
C53 C54 1.374(5) . ?
C54 C55 1.378(5) . ?
C55 C56 1.384(5) . ?
